data_7224449
loop_
_publ_author_name
'Nawrot, I.'
'Machura, B.'
'Kruszynski, R.'

_publ_section_title
;
 Exploration of Cd(ii)/pseudohalide/di-2-pyridyl ketone chemistry --
 rational synthesis, structural analysis and photoluminescence
;
_journal_issue 15
_journal_name_full CrystEngComm
_journal_page_first 2650
_journal_paper_doi 10.1039/C6CE00112B
_journal_volume 18
_journal_year 2016
_chemical_formula_moiety 'C48 H44 Cd4 N20 O8'
_chemical_formula_sum 'C48 H44 Cd4 N20 O8'
_chemical_formula_weight 1478.63
_chemical_name_systematic
; 
 ? 
;
_space_group_IT_number 142
_symmetry_cell_setting tetragonal
_symmetry_space_group_name_Hall '-I 4bd 2c'
_symmetry_space_group_name_H-M 'I 41/a c d :2'
_atom_sites_solution_hydrogens geom
_atom_sites_solution_primary direct
_atom_sites_solution_secondary difmap
_audit_creation_method SHELXL-97
_audit_update_record
;
2016-01-11 deposited with the CCDC.
2016-02-29 downloaded from the CCDC.
;
_cell_angle_alpha 90.00
_cell_angle_beta 90.00
_cell_angle_gamma 90.00
_cell_formula_units_Z 8
_cell_length_a 18.4180(5)
_cell_length_b 18.4180(5)
_cell_length_c 30.698(2)
_cell_measurement_reflns_used 4764
_cell_measurement_temperature 295.0
_cell_measurement_theta_max 29.0740
_cell_measurement_theta_min 3.7310
_cell_volume 10413.5(8)
_computing_cell_refinement 'CrysAlis RED v. 1.163 (UNIL IC & KUMA 2000)'
_computing_data_collection 'CrysAlis CCD v. 1.163 (UNIL IC & KUMA 2000)'
_computing_data_reduction 'CrysAlis RED v. 1.163 (UNIL IC & KUMA 2000)'
_computing_molecular_graphics
;XP in SHELXTL/PC (Sheldrick, 1990b)
 ORTEP-3 W v. 1.062 (Farrugia 1997)
;
_computing_publication_material
;SHELXL-97 (Sheldrick, 1997) and
 PLATON (Spek, 1990)
;
_computing_structure_refinement 'SHELXL-97 (Sheldrick, 1997)'
_computing_structure_solution 'SHELXS-97 (Sheldrick, 1990)'
_diffrn_ambient_temperature 295.0
_diffrn_measured_fraction_theta_full 0.997
_diffrn_measured_fraction_theta_max 0.997
_diffrn_measurement_device_type 'Xcalibur, Atlas, Gemini ultra'
_diffrn_radiation_monochromator graphite
_diffrn_radiation_source 'fine-focus sealed tube'
_diffrn_radiation_type MoK\a
_diffrn_radiation_wavelength 0.71073
_diffrn_reflns_av_R_equivalents 0.0710
_diffrn_reflns_av_sigmaI/netI 0.0425
_diffrn_reflns_limit_h_max 21
_diffrn_reflns_limit_h_min -16
_diffrn_reflns_limit_k_max 18
_diffrn_reflns_limit_k_min -21
_diffrn_reflns_limit_l_max 35
_diffrn_reflns_limit_l_min -36
_diffrn_reflns_number 12961
_diffrn_reflns_theta_full 25.04
_diffrn_reflns_theta_max 25.04
_diffrn_reflns_theta_min 3.46
_exptl_absorpt_coefficient_mu 1.686
_exptl_absorpt_correction_T_max 1.00000
_exptl_absorpt_correction_T_min 0.65568
_exptl_absorpt_correction_type empirical
_exptl_absorpt_process_details 'CrysAlis RED, (2005)'
_exptl_crystal_colour white
_exptl_crystal_density_diffrn 1.886
_exptl_crystal_density_method 'not measured'
_exptl_crystal_description prism
_exptl_crystal_F_000 5824
_exptl_crystal_size_max 1.00
_exptl_crystal_size_mid 0.8
_exptl_crystal_size_min 0.6
_refine_diff_density_max 0.739
_refine_diff_density_min -0.966
_refine_diff_density_rms 0.132
_refine_ls_extinction_method none
_refine_ls_goodness_of_fit_ref 1.031
_refine_ls_hydrogen_treatment constr
_refine_ls_matrix_type full
_refine_ls_number_parameters 182
_refine_ls_number_reflns 2298
_refine_ls_number_restraints 0
_refine_ls_restrained_S_all 1.031
_refine_ls_R_factor_all 0.0717
_refine_ls_R_factor_gt 0.0384
_refine_ls_shift/su_max 0.000
_refine_ls_shift/su_mean 0.000
_refine_ls_structure_factor_coef Fsqd
_refine_ls_weighting_details 'calc w=1/[\s^2^(Fo^2^)+(0.0415P)^2^+55.7509P] where P=(Fo^2^+2Fc^2^)/3'
_refine_ls_weighting_scheme calc
_refine_ls_wR_factor_gt 0.0832
_refine_ls_wR_factor_ref 0.0953
_reflns_number_gt 1616
_reflns_number_total 2298
_reflns_threshold_expression >2sigma(I)
_cod_data_source_file c6ce00112b2.cif
_cod_data_source_block cd126
_cod_depositor_comments 'Adding full bibliography for 7224447--7224455.cif.'
_cod_original_cell_volume 10413.6(8)
_cod_original_sg_symbol_H-M I41/acd
_cod_database_code 7224449

loop_
_symmetry_equiv_pos_as_xyz
'x, y, z'
'-y+1/4, x+3/4, z+1/4'
'-x, -y+1/2, z'
'y+1/4, -x+1/4, z+3/4'
'x, -y, -z+1/2'
'-x+1/2, y, -z'
'y+3/4, x+1/4, -z+1/4'
'-y+1/4, -x+1/4, -z+1/4'
'x+1/2, y+1/2, z+1/2'
'-y+3/4, x+5/4, z+3/4'
'-x+1/2, -y+1, z+1/2'
'y+3/4, -x+3/4, z+5/4'
'x+1/2, -y+1/2, -z+1'
'-x+1, y+1/2, -z+1/2'
'y+5/4, x+3/4, -z+3/4'
'-y+3/4, -x+3/4, -z+3/4'
'-x, -y, -z'
'y-1/4, -x-3/4, -z-1/4'
'x, y-1/2, -z'
'-y-1/4, x-1/4, -z-3/4'
'-x, y, z-1/2'
'x-1/2, -y, z'
'-y-3/4, -x-1/4, z-1/4'
'y-1/4, x-1/4, z-1/4'
'-x+1/2, -y+1/2, -z+1/2'
'y+1/4, -x-1/4, -z+1/4'
'x+1/2, y, -z+1/2'
'-y+1/4, x+1/4, -z-1/4'
'-x+1/2, y+1/2, z'
'x, -y+1/2, z+1/2'
'-y-1/4, -x+1/4, z+1/4'
'y+1/4, x+1/4, z+1/4'

loop_
_atom_site_label
_atom_site_type_symbol
_atom_site_fract_x
_atom_site_fract_y
_atom_site_fract_z
_atom_site_U_iso_or_equiv
_atom_site_adp_type
_atom_site_occupancy
_atom_site_symmetry_multiplicity
_atom_site_calc_flag
_atom_site_refinement_flags
C1 C 0.5478(3) 0.3306(3) -0.0201(2) 0.0350(14) Uani 1 1 d .
H1 H 0.5154 0.3693 -0.0208 0.042 Uiso 1 1 calc R
C2 C 0.5735(3) 0.3042(4) -0.0590(2) 0.0406(16) Uani 1 1 d .
H2 H 0.5579 0.3236 -0.0854 0.049 Uiso 1 1 calc R
C3 C 0.6228(4) 0.2485(4) -0.0579(2) 0.0440(17) Uani 1 1 d .
H3 H 0.6414 0.2296 -0.0836 0.053 Uiso 1 1 calc R
C4 C 0.6443(3) 0.2209(3) -0.0186(2) 0.0369(15) Uani 1 1 d .
H4 H 0.6781 0.1834 -0.0176 0.044 Uiso 1 1 calc R
C5 C 0.6157(3) 0.2491(3) 0.0196(2) 0.0333(14) Uani 1 1 d .
C6 C 0.6368(3) 0.2213(3) 0.06514(19) 0.0252(13) Uani 1 1 d .
C7 C 0.3499(3) 0.3616(3) 0.06326(19) 0.0293(13) Uani 1 1 d .
C8 C 0.2824(3) 0.3940(3) 0.0675(2) 0.0364(15) Uani 1 1 d .
H8 H 0.2414 0.3666 0.0741 0.044 Uiso 1 1 calc R
C9 C 0.2775(4) 0.4681(3) 0.0617(3) 0.0522(19) Uani 1 1 d .
H9 H 0.2331 0.4915 0.0651 0.063 Uiso 1 1 calc R
C10 C 0.3381(4) 0.5068(4) 0.0510(3) 0.065(2) Uani 1 1 d .
H10 H 0.3350 0.5562 0.0453 0.078 Uiso 1 1 calc R
C11 C 0.4032(4) 0.4716(3) 0.0490(3) 0.052(2) Uani 1 1 d .
H11 H 0.4446 0.4988 0.0429 0.063 Uiso 1 1 calc R
C12 C 0.7114(3) 0.3257(3) 0.0790(2) 0.0454(17) Uani 1 1 d .
H12A H 0.7142 0.3435 0.0497 0.068 Uiso 1 1 calc R
H12B H 0.7545 0.3394 0.0946 0.068 Uiso 1 1 calc R
H12C H 0.6696 0.3462 0.0931 0.068 Uiso 1 1 calc R
N1 N 0.5669(2) 0.3034(2) 0.01872(16) 0.0290(11) Uani 1 1 d .
N2 N 0.4105(3) 0.4002(2) 0.05519(18) 0.0376(13) Uani 1 1 d .
N97 N 0.5615(5) 0.5700(3) 0.0883(2) 0.082(2) Uani 1 1 d .
N98 N 0.5711(3) 0.5099(3) 0.08057(18) 0.0450(14) Uani 1 1 d .
N99 N 0.5830(3) 0.4494(3) 0.0717(2) 0.0544(17) Uani 1 1 d .
O1 O 0.58278(19) 0.23619(19) 0.09476(12) 0.0266(9) Uani 1 1 d .
O2 O 0.7054(2) 0.2495(2) 0.07848(14) 0.0352(10) Uani 1 1 d .
Cd1 Cd 0.51870(2) 0.34733(2) 0.082667(14) 0.02593(16) Uani 1 1 d .

loop_
_atom_site_aniso_label
_atom_site_aniso_U_11
_atom_site_aniso_U_22
_atom_site_aniso_U_33
_atom_site_aniso_U_23
_atom_site_aniso_U_13
_atom_site_aniso_U_12
C1 0.042(3) 0.024(3) 0.039(4) 0.003(3) 0.004(3) 0.004(3)
C2 0.044(4) 0.047(4) 0.031(4) 0.008(3) -0.002(3) -0.004(3)
C3 0.044(4) 0.055(4) 0.033(4) -0.002(3) 0.006(3) 0.001(3)
C4 0.032(3) 0.044(4) 0.035(4) -0.004(3) 0.009(3) 0.005(3)
C5 0.027(3) 0.028(3) 0.046(4) -0.001(3) 0.008(3) 0.001(2)
C6 0.019(3) 0.020(3) 0.037(3) 0.003(2) 0.008(2) 0.006(2)
C7 0.027(3) 0.029(3) 0.032(3) 0.002(3) -0.011(3) 0.001(3)
C8 0.025(3) 0.034(3) 0.051(4) -0.007(3) -0.004(3) 0.000(3)
C9 0.036(4) 0.036(4) 0.085(6) -0.008(4) -0.009(4) 0.012(3)
C10 0.051(5) 0.024(3) 0.120(8) 0.008(4) -0.010(5) 0.008(3)
C11 0.041(4) 0.026(3) 0.089(6) 0.014(3) -0.005(4) -0.002(3)
C12 0.038(4) 0.036(3) 0.062(5) -0.007(3) -0.008(3) -0.011(3)
N1 0.029(2) 0.021(2) 0.037(3) 0.008(2) 0.007(2) 0.002(2)
N2 0.029(3) 0.024(3) 0.060(4) 0.004(2) -0.006(2) 0.002(2)
N97 0.130(7) 0.028(3) 0.088(6) -0.001(3) -0.026(5) 0.004(4)
N98 0.053(3) 0.028(3) 0.054(4) 0.007(3) -0.012(3) -0.005(3)
N99 0.041(3) 0.027(3) 0.095(5) -0.004(3) 0.016(3) -0.005(2)
O1 0.0239(19) 0.0236(19) 0.032(2) 0.0015(17) 0.0088(16) 0.0006(16)
O2 0.023(2) 0.027(2) 0.056(3) 0.0007(19) 0.001(2) 0.0016(16)
Cd1 0.0242(2) 0.0213(2) 0.0322(2) 0.00067(18) 0.00181(19) 0.00192(16)

loop_
_atom_type_symbol
_atom_type_description
_atom_type_scat_dispersion_real
_atom_type_scat_dispersion_imag
_atom_type_scat_source
C C 0.0033 0.0016 'International Tables Vol C Tables 4.2.6.8 and 6.1.1.4'
H H 0.0000 0.0000 'International Tables Vol C Tables 4.2.6.8 and 6.1.1.4'
N N 0.0061 0.0033 'International Tables Vol C Tables 4.2.6.8 and 6.1.1.4'
Cd Cd -0.8075 1.2024 'International Tables Vol C Tables 4.2.6.8 and 6.1.1.4'
O O 0.0106 0.0060 'International Tables Vol C Tables 4.2.6.8 and 6.1.1.4'

loop_
_geom_angle_atom_site_label_1
_geom_angle_atom_site_label_2
_geom_angle_atom_site_label_3
_geom_angle
_geom_angle_site_symmetry_1
_geom_angle_site_symmetry_3
N1 C1 C2 123.4(6) . .
N1 C1 H1 118.3 . .
C2 C1 H1 118.3 . .
C3 C2 C1 118.2(6) . .
C3 C2 H2 120.9 . .
C1 C2 H2 120.9 . .
C4 C3 C2 119.6(6) . .
C4 C3 H3 120.2 . .
C2 C3 H3 120.2 . .
C3 C4 C5 119.7(6) . .
C3 C4 H4 120.2 . .
C5 C4 H4 120.2 . .
N1 C5 C4 121.0(6) . .
N1 C5 C6 115.8(5) . .
C4 C5 C6 123.2(5) . .
O1 C6 O2 112.2(4) . .
O1 C6 C5 110.5(4) . .
O2 C6 C5 111.4(4) . .
O1 C6 C7 109.6(4) . 3_655
O2 C6 C7 103.3(4) . 3_655
C5 C6 C7 109.5(5) . 3_655
N2 C7 C8 122.3(5) . .
N2 C7 C6 113.4(5) . 3_655
C8 C7 C6 124.3(5) . 3_655
C9 C8 C7 118.2(6) . .
C9 C8 H8 120.9 . .
C7 C8 H8 120.9 . .
C10 C9 C8 119.7(6) . .
C10 C9 H9 120.2 . .
C8 C9 H9 120.2 . .
C9 C10 C11 118.9(6) . .
C9 C10 H10 120.6 . .
C11 C10 H10 120.6 . .
N2 C11 C10 123.2(6) . .
N2 C11 H11 118.4 . .
C10 C11 H11 118.4 . .
O2 C12 H12A 109.5 . .
O2 C12 H12B 109.5 . .
H12A C12 H12B 109.5 . .
O2 C12 H12C 109.5 . .
H12A C12 H12C 109.5 . .
H12B C12 H12C 109.5 . .
C1 N1 C5 118.1(5) . .
C1 N1 Cd1 121.8(4) . .
C5 N1 Cd1 120.1(4) . .
C11 N2 C7 117.6(5) . .
C11 N2 Cd1 122.6(4) . .
C7 N2 Cd1 114.5(4) . .
N97 N98 N99 177.5(8) . .
N98 N99 Cd1 131.6(5) . .
C6 O1 Cd1 124.2(3) . 26_565
C6 O1 Cd1 115.1(3) . .
Cd1 O1 Cd1 104.31(14) 26_565 .
C6 O1 Cd1 109.1(3) . 3_655
Cd1 O1 Cd1 102.49(14) 26_565 3_655
Cd1 O1 Cd1 97.90(13) . 3_655
C12 O2 C6 115.8(4) . .
O1 Cd1 N99 105.6(2) 20_656 .
O1 Cd1 N1 145.06(14) 20_656 .
N99 Cd1 N1 87.87(19) . .
O1 Cd1 N2 111.59(16) 20_656 .
N99 Cd1 N2 92.64(19) . .
N1 Cd1 N2 99.51(18) . .
O1 Cd1 O1 76.33(14) 20_656 .
N99 Cd1 O1 118.63(17) . .
N1 Cd1 O1 68.98(14) . .
N2 Cd1 O1 145.16(14) . .
O1 Cd1 O1 75.17(13) 20_656 3_655
N99 Cd1 O1 161.88(16) . 3_655
N1 Cd1 O1 101.74(14) . 3_655
N2 Cd1 O1 70.78(14) . 3_655
O1 Cd1 O1 79.37(13) . 3_655

loop_
_geom_bond_atom_site_label_1
_geom_bond_atom_site_label_2
_geom_bond_distance
_geom_bond_site_symmetry_2
C1 N1 1.341(7) .
C1 C2 1.372(9) .
C1 H1 0.9300 .
C2 C3 1.369(9) .
C2 H2 0.9300 .
C3 C4 1.366(9) .
C3 H3 0.9300 .
C4 C5 1.388(8) .
C4 H4 0.9300 .
C5 N1 1.344(7) .
C5 C6 1.539(9) .
C6 O1 1.376(6) .
C6 O2 1.425(6) .
C6 C7 1.547(7) 3_655
C7 N2 1.346(7) .
C7 C8 1.386(8) .
C7 C6 1.547(7) 3_655
C8 C9 1.379(8) .
C8 H8 0.9300 .
C9 C10 1.363(9) .
C9 H9 0.9300 .
C10 C11 1.365(9) .
C10 H10 0.9300 .
C11 N2 1.336(7) .
C11 H11 0.9300 .
C12 O2 1.409(7) .
C12 H12A 0.9600 .
C12 H12B 0.9600 .
C12 H12C 0.9600 .
N1 Cd1 2.301(5) .
N2 Cd1 2.373(5) .
N97 N98 1.146(8) .
N98 N99 1.167(7) .
N99 Cd1 2.247(5) .
O1 Cd1 2.246(4) 26_565
O1 Cd1 2.392(3) .
O1 Cd1 2.449(4) 3_655
Cd1 O1 2.246(4) 20_656
Cd1 O1 2.449(4) 3_655
